data_4087467
loop_
_publ_author_name
'Berkeley, Emily R.'
'Perez-Gavilan, Ariane'
'Carroll, Patrick J.'
'Sneddon, Larry G.'

_publ_section_title
;
 Syntheses, Structural Characterizations, and Reactivity Studies of
 Half-Sandwich Cobalt, Rhodium, and Iridium Metallatricarbadecaboranyl
 Complexes
;
_journal_issue 7
_journal_name_full Organometallics
_journal_page_first 1396
_journal_paper_doi 10.1021/acs.organomet.5b00141
_journal_volume 34
_journal_year 2015
_chemical_formula_sum 'C17 H26 B7 Co'
_chemical_formula_weight 364.98
_space_group_IT_number 14
_space_group_name_Hall '-P 2ybc'
_space_group_name_H-M_alt 'P 1 21/c 1'
_symmetry_cell_setting monoclinic
_symmetry_Int_Tables_number 14
_symmetry_space_group_name_H-M 'P 1 21/c 1'
_atom_sites_solution_hydrogens geom
_atom_sites_solution_primary direct
_audit_creation_method SHELXL-97
_cell_angle_alpha 90.00
_cell_angle_beta 107.089(5)
_cell_angle_gamma 90.00
_cell_formula_units_Z 4
_cell_length_a 7.0025(8)
_cell_length_b 33.184(4)
_cell_length_c 8.5261(9)
_cell_measurement_temperature 143(1)
_cell_volume 1893.7(4)
_computing_data_collection 'Bruker APEX2'
_computing_data_reduction 'Bruker SAINT'
_computing_structure_refinement 'SHELXL-97 (Sheldrick, 2008)'
_computing_structure_solution 'SHELXS-97 (Sheldrick, 2008)'
_diffrn_ambient_temperature 143(1)
_diffrn_measured_fraction_theta_full 0.999
_diffrn_measured_fraction_theta_max 0.999
_diffrn_measurement_device 'CCD Area Detector'
_diffrn_measurement_device_type 'Bruker APEXII'
_diffrn_measurement_method 'phi and omega scans'
_diffrn_radiation_monochromator graphite
_diffrn_radiation_source 'sealed tube'
_diffrn_radiation_type MoK\a
_diffrn_radiation_wavelength 0.71073
_diffrn_reflns_av_R_equivalents 0.0273
_diffrn_reflns_av_sigmaI/netI 0.0137
_diffrn_reflns_limit_h_max 9
_diffrn_reflns_limit_h_min -9
_diffrn_reflns_limit_k_max 43
_diffrn_reflns_limit_k_min -43
_diffrn_reflns_limit_l_max 11
_diffrn_reflns_limit_l_min -11
_diffrn_reflns_number 41040
_diffrn_reflns_theta_full 27.58
_diffrn_reflns_theta_max 27.58
_diffrn_reflns_theta_min 2.46
_exptl_absorpt_coefficient_mu 0.901
_exptl_absorpt_correction_T_max 0.7456
_exptl_absorpt_correction_T_min 0.6863
_exptl_absorpt_correction_type multi-scan
_exptl_absorpt_process_details '(SADABS; Sheldrick, 2007)'
_exptl_crystal_density_diffrn 1.280
_exptl_crystal_density_method 'not measured'
_exptl_crystal_description prism
_exptl_crystal_F_000 760
_exptl_crystal_size_max 0.25
_exptl_crystal_size_mid 0.18
_exptl_crystal_size_min 0.10
_refine_diff_density_max 0.454
_refine_diff_density_min -0.592
_refine_diff_density_rms 0.057
_refine_ls_extinction_method none
_refine_ls_goodness_of_fit_ref 1.332
_refine_ls_hydrogen_treatment refall
_refine_ls_matrix_type full
_refine_ls_number_parameters 331
_refine_ls_number_reflns 4374
_refine_ls_number_restraints 0
_refine_ls_restrained_S_all 1.332
_refine_ls_R_factor_all 0.0417
_refine_ls_R_factor_gt 0.0402
_refine_ls_shift/su_max 0.000
_refine_ls_shift/su_mean 0.000
_refine_ls_structure_factor_coef Fsqd
_refine_ls_weighting_details 'calc w=1/[\s^2^(Fo^2^)+(0.0230P)^2^+1.7886P] where P=(Fo^2^+2Fc^2^)/3'
_refine_ls_weighting_scheme calc
_refine_ls_wR_factor_gt 0.0900
_refine_ls_wR_factor_ref 0.0906
_reflns_number_gt 4228
_reflns_number_total 4374
_reflns_threshold_expression >2sigma(I)
_cod_data_source_file om5b00141_si_002.cif
_cod_data_source_block CMPD13(UP3381)
_cod_depositor_comments
;
The following automatic conversions were performed:

data name '_atom_site_symetry_multiplicity' was replaced with
'_atom_site_symmetry_multiplicity' as specified in the replacement
file
'/home/saulius/struct/COD-crude-data/automatic-downloads/DataCite-retrospective/ACS/depositions/lib/lists/replacement-tags.lst'.

Automatic conversion script
Id: cif_correct_tags 6909 2019-04-08 15:41:33Z antanas 
;
_cod_original_sg_symbol_H-M 'P 21/c     '
_cod_database_code 4087467

loop_
_symmetry_equiv_pos_as_xyz
'x, y, z'
'-x, y+1/2, -z+1/2'
'-x, -y, -z'
'x, -y-1/2, z-1/2'

loop_
_atom_site_label
_atom_site_type_symbol
_atom_site_fract_x
_atom_site_fract_y
_atom_site_fract_z
_atom_site_U_iso_or_equiv
_atom_site_adp_type
_atom_site_occupancy
_atom_site_symmetry_multiplicity
_atom_site_calc_flag
Co1 Co 0.76046(4) 0.098767(8) 0.65623(3) 0.01794(9) Uani 1 1 d
C2 C 0.6820(3) 0.14299(6) 0.4944(2) 0.0223(4) Uani 1 1 d
C3 C 0.8191(4) 0.04943(7) 0.5558(3) 0.0276(5) Uani 1 1 d
C4 C 0.5459(3) 0.11003(6) 0.4047(3) 0.0258(4) Uani 1 1 d
B5 B 0.9029(4) 0.13250(8) 0.4953(3) 0.0254(5) Uani 1 1 d
B6 B 0.9822(4) 0.07899(9) 0.5281(3) 0.0296(5) Uani 1 1 d
B7 B 0.6038(4) 0.05881(7) 0.4410(3) 0.0268(5) Uani 1 1 d
B8 B 0.7034(4) 0.13445(8) 0.3054(3) 0.0280(5) Uani 1 1 d
B9 B 0.8161(4) 0.05043(8) 0.3611(3) 0.0297(5) Uani 1 1 d
B10 B 0.6313(4) 0.08439(8) 0.2626(3) 0.0280(5) Uani 1 1 d
B11 B 0.8914(4) 0.09932(8) 0.3248(3) 0.0302(5) Uani 1 1 d
C12 C 0.6008(4) 0.18346(6) 0.5210(3) 0.0288(5) Uani 1 1 d
C13 C 0.3972(4) 0.19130(8) 0.4754(3) 0.0386(6) Uani 1 1 d
C14 C 0.3256(5) 0.22911(9) 0.5025(4) 0.0512(8) Uani 1 1 d
C15 C 0.4570(6) 0.25916(9) 0.5744(4) 0.0561(8) Uani 1 1 d
C16 C 0.6589(6) 0.25202(9) 0.6182(4) 0.0536(8) Uani 1 1 d
C17 C 0.7320(5) 0.21445(7) 0.5907(3) 0.0405(6) Uani 1 1 d
C18 C 0.6858(3) 0.07248(6) 0.8412(2) 0.0207(4) Uani 1 1 d
C19 C 0.6394(3) 0.11523(6) 0.8351(2) 0.0207(4) Uani 1 1 d
C20 C 0.8502(3) 0.12485(6) 0.8805(2) 0.0214(4) Uani 1 1 d
C21 C 0.8975(3) 0.08201(6) 0.8875(2) 0.0219(4) Uani 1 1 d
C22 C 0.5696(4) 0.03483(7) 0.8340(3) 0.0283(5) Uani 1 1 d
C23 C 0.4572(3) 0.13912(7) 0.8265(3) 0.0266(4) Uani 1 1 d
C24 C 0.9709(4) 0.16155(8) 0.9381(3) 0.0311(5) Uani 1 1 d
C25 C 1.0827(4) 0.05804(8) 0.9496(3) 0.0307(5) Uani 1 1 d
H3 H 0.852(4) 0.0235(8) 0.616(3) 0.035(7) Uiso 1 1 d
H4 H 0.396(4) 0.1155(8) 0.372(3) 0.032(7) Uiso 1 1 d
H5 H 1.014(4) 0.1551(8) 0.527(3) 0.037(7) Uiso 1 1 d
H6 H 1.140(4) 0.0733(8) 0.578(3) 0.035(7) Uiso 1 1 d
H7 H 0.477(4) 0.0391(8) 0.424(3) 0.032(7) Uiso 1 1 d
H8 H 0.651(4) 0.1580(8) 0.222(3) 0.033(7) Uiso 1 1 d
H9 H 0.850(4) 0.0238(8) 0.306(3) 0.039(7) Uiso 1 1 d
H10 H 0.532(5) 0.0784(9) 0.146(4) 0.049(8) Uiso 1 1 d
H11 H 0.985(4) 0.1025(8) 0.249(4) 0.043(8) Uiso 1 1 d
H13 H 0.296(5) 0.1708(9) 0.416(4) 0.050(9) Uiso 1 1 d
H14 H 0.178(6) 0.2339(11) 0.460(5) 0.074(12) Uiso 1 1 d
H15 H 0.408(5) 0.2857(11) 0.597(4) 0.066(10) Uiso 1 1 d
H16 H 0.765(5) 0.2696(11) 0.667(4) 0.069(11) Uiso 1 1 d
H17 H 0.882(4) 0.2088(8) 0.615(3) 0.028(6) Uiso 1 1 d
H22A H 0.556(4) 0.0281(9) 0.940(4) 0.043(8) Uiso 1 1 d
H22B H 0.635(4) 0.0135(8) 0.801(3) 0.035(7) Uiso 1 1 d
H22C H 0.438(5) 0.0370(9) 0.759(4) 0.041(8) Uiso 1 1 d
H23A H 0.428(4) 0.1377(8) 0.929(4) 0.037(7) Uiso 1 1 d
H23B H 0.349(4) 0.1298(8) 0.745(4) 0.038(7) Uiso 1 1 d
H23C H 0.476(4) 0.1662(9) 0.806(3) 0.038(7) Uiso 1 1 d
H24A H 0.897(4) 0.1857(9) 0.906(4) 0.041(8) Uiso 1 1 d
H24B H 1.078(5) 0.1632(10) 0.900(4) 0.054(9) Uiso 1 1 d
H24C H 1.018(4) 0.1615(9) 1.053(4) 0.045(8) Uiso 1 1 d
H25A H 1.110(5) 0.0547(9) 1.062(4) 0.048(8) Uiso 1 1 d
H25B H 1.196(5) 0.0712(10) 0.936(4) 0.056(10) Uiso 1 1 d
H25C H 1.072(4) 0.0324(9) 0.906(4) 0.042(8) Uiso 1 1 d

loop_
_atom_site_aniso_label
_atom_site_aniso_U_11
_atom_site_aniso_U_22
_atom_site_aniso_U_33
_atom_site_aniso_U_23
_atom_site_aniso_U_13
_atom_site_aniso_U_12
Co1 0.02190(14) 0.01720(14) 0.01495(13) -0.00068(10) 0.00576(10) 0.00034(10)
C2 0.0298(11) 0.0198(9) 0.0180(9) 0.0014(7) 0.0080(8) -0.0011(8)
C3 0.0389(13) 0.0230(10) 0.0213(10) -0.0019(8) 0.0096(9) 0.0076(9)
C4 0.0274(11) 0.0232(10) 0.0253(10) -0.0007(8) 0.0054(9) 0.0024(8)
B5 0.0249(12) 0.0277(12) 0.0252(12) -0.0002(9) 0.0099(9) -0.0046(9)
B6 0.0273(13) 0.0389(14) 0.0228(12) -0.0016(10) 0.0077(10) 0.0074(11)
B7 0.0336(13) 0.0227(11) 0.0242(11) -0.0045(9) 0.0086(10) -0.0048(10)
B8 0.0388(14) 0.0276(12) 0.0188(11) 0.0025(9) 0.0101(10) -0.0003(10)
B9 0.0384(14) 0.0289(12) 0.0221(11) -0.0047(10) 0.0095(10) 0.0063(11)
B10 0.0341(13) 0.0283(12) 0.0189(11) -0.0037(9) 0.0038(10) 0.0002(10)
B11 0.0362(14) 0.0349(13) 0.0243(12) -0.0022(10) 0.0162(10) -0.0004(11)
C12 0.0412(13) 0.0215(10) 0.0266(11) 0.0047(8) 0.0146(10) 0.0014(9)
C13 0.0411(14) 0.0308(12) 0.0476(15) 0.0028(11) 0.0186(12) 0.0064(11)
C14 0.0553(19) 0.0385(15) 0.068(2) 0.0088(14) 0.0308(16) 0.0166(13)
C15 0.080(2) 0.0262(13) 0.069(2) 0.0024(13) 0.0335(19) 0.0148(14)
C16 0.073(2) 0.0253(13) 0.063(2) -0.0079(13) 0.0212(17) -0.0026(14)
C17 0.0533(17) 0.0241(11) 0.0440(14) -0.0024(10) 0.0144(13) -0.0001(11)
C18 0.0250(10) 0.0222(9) 0.0162(9) 0.0023(7) 0.0082(8) 0.0017(8)
C19 0.0257(10) 0.0212(9) 0.0154(9) -0.0006(7) 0.0065(8) -0.0006(8)
C20 0.0249(10) 0.0231(10) 0.0162(9) -0.0033(7) 0.0061(8) 0.0001(8)
C21 0.0263(10) 0.0251(10) 0.0142(9) 0.0005(7) 0.0059(8) 0.0020(8)
C22 0.0356(13) 0.0228(10) 0.0291(11) 0.0008(9) 0.0135(10) -0.0032(9)
C23 0.0268(11) 0.0287(11) 0.0253(11) -0.0003(9) 0.0089(9) 0.0051(9)
C24 0.0334(13) 0.0315(12) 0.0276(12) -0.0075(9) 0.0076(10) -0.0087(10)
C25 0.0288(12) 0.0365(13) 0.0243(11) 0.0025(9) 0.0042(9) 0.0096(10)

loop_
_atom_type_symbol
_atom_type_description
_atom_type_scat_dispersion_real
_atom_type_scat_dispersion_imag
_atom_type_scat_source
C C 0.0033 0.0016 'International Tables Vol C Tables 4.2.6.8 and 6.1.1.4'
H H 0.0000 0.0000 'International Tables Vol C Tables 4.2.6.8 and 6.1.1.4'
B B 0.0013 0.0007 'International Tables Vol C Tables 4.2.6.8 and 6.1.1.4'
Co Co 0.3494 0.9721 'International Tables Vol C Tables 4.2.6.8 and 6.1.1.4'

loop_
_geom_angle_atom_site_label_1
_geom_angle_atom_site_label_2
_geom_angle_atom_site_label_3
_geom_angle
C3 Co1 C2 111.63(9)
C3 Co1 C21 95.60(9)
C2 Co1 C21 147.96(9)
C3 Co1 C18 96.76(9)
C2 Co1 C18 142.13(8)
C21 Co1 C18 42.54(8)
C3 Co1 C20 136.74(9)
C2 Co1 C20 106.69(8)
C21 Co1 C20 42.43(8)
C18 Co1 C20 61.46(8)
C3 Co1 C19 138.34(9)
C2 Co1 C19 103.47(8)
C21 Co1 C19 61.24(8)
C18 Co1 C19 42.29(8)
C20 Co1 C19 41.90(8)
C3 Co1 B5 87.77(9)
C2 Co1 B5 43.83(9)
C21 Co1 B5 125.18(9)
C18 Co1 B5 167.14(9)
C20 Co1 B5 107.28(9)
C19 Co1 B5 133.82(9)
C3 Co1 B6 43.45(10)
C2 Co1 B6 88.15(9)
C21 Co1 B6 101.44(9)
C18 Co1 B6 129.40(9)
C20 Co1 B6 121.20(9)
C19 Co1 B6 161.50(9)
B5 Co1 B6 49.15(10)
C3 Co1 C4 83.63(9)
C2 Co1 C4 40.90(8)
C21 Co1 C4 166.87(9)
C18 Co1 C4 124.43(8)
C20 Co1 C4 139.61(8)
C19 Co1 C4 111.19(8)
B5 Co1 C4 67.93(9)
B6 Co1 C4 87.05(9)
C3 Co1 B7 42.86(10)
C2 Co1 B7 84.28(9)
C21 Co1 B7 127.77(9)
C18 Co1 B7 101.92(9)
C20 Co1 B7 163.05(9)
C19 Co1 B7 123.83(9)
B5 Co1 B7 89.60(9)
B6 Co1 B7 71.01(10)
C4 Co1 B7 45.58(8)
C12 C2 C4 121.07(19)
C12 C2 B5 127.49(19)
C4 C2 B5 108.34(17)
C12 C2 B8 116.01(17)
C4 C2 B8 67.20(15)
B5 C2 B8 66.81(15)
C12 C2 Co1 126.76(14)
C4 C2 Co1 79.62(12)
B5 C2 Co1 76.28(12)
B8 C2 Co1 117.22(14)
B7 C3 B6 112.89(19)
B7 C3 B9 69.09(16)
B6 C3 B9 68.48(17)
B7 C3 Co1 79.59(13)
B6 C3 Co1 78.35(13)
B9 C3 Co1 118.84(15)
B7 C3 H3 121.9(16)
B6 C3 H3 123.2(16)
B9 C3 H3 117.7(16)
Co1 C3 H3 123.4(16)
C2 C4 B10 114.69(18)
C2 C4 B7 122.43(18)
B10 C4 B7 62.35(14)
C2 C4 B8 61.32(14)
B10 C4 B8 59.80(14)
B7 C4 B8 112.56(17)
C2 C4 Co1 59.48(11)
B10 C4 Co1 108.31(14)
B7 C4 Co1 67.50(11)
B8 C4 Co1 101.28(13)
C2 C4 H4 117.2(15)
B10 C4 H4 115.9(15)
B7 C4 H4 112.7(15)
B8 C4 H4 121.6(15)
Co1 C4 H4 129.2(15)
C2 B5 B8 59.32(14)
C2 B5 B11 108.53(18)
B8 B5 B11 57.28(14)
C2 B5 B6 117.35(18)
B8 B5 B6 106.76(17)
B11 B5 B6 58.61(14)
C2 B5 Co1 59.89(10)
B8 B5 Co1 101.71(14)
B11 B5 Co1 105.55(14)
B6 B5 Co1 66.03(11)
C2 B5 H5 119.3(15)
B8 B5 H5 121.5(15)
B11 B5 H5 119.6(15)
B6 B5 H5 118.4(15)
Co1 B5 H5 129.0(15)
C3 B6 B11 108.21(19)
C3 B6 B9 57.83(15)
B11 B6 B9 58.37(15)
C3 B6 B5 114.86(18)
B11 B6 B5 59.30(14)
B9 B6 B5 106.64(17)
C3 B6 Co1 58.20(11)
B11 B6 Co1 105.15(14)
B9 B6 Co1 99.14(14)
B5 B6 Co1 64.82(11)
C3 B6 H6 122.3(15)
B11 B6 H6 118.7(15)
B9 B6 H6 124.4(14)
B5 B6 H6 117.0(14)
Co1 B6 H6 129.3(15)
C3 B7 C4 115.61(18)
C3 B7 B10 107.39(19)
C4 B7 B10 58.04(13)
C3 B7 B9 57.66(14)
C4 B7 B9 104.63(17)
B10 B7 B9 57.10(14)
C3 B7 Co1 57.55(11)
C4 B7 Co1 66.92(11)
B10 B7 Co1 105.16(14)
B9 B7 Co1 97.89(14)
C3 B7 H7 124.4(14)
C4 B7 H7 115.2(14)
B10 B7 H7 117.6(14)
B9 B7 H7 126.0(14)
Co1 B7 H7 130.1(14)
C2 B8 B11 107.52(18)
C2 B8 B10 104.99(17)
B11 B8 B10 62.83(16)
C2 B8 C4 51.48(12)
B11 B8 C4 102.08(17)
B10 B8 C4 58.77(14)
C2 B8 B5 53.87(13)
B11 B8 B5 61.49(15)
B10 B8 B5 104.73(17)
C4 B8 B5 88.92(15)
C2 B8 H8 114.3(15)
B11 B8 H8 132.3(15)
B10 B8 H8 123.1(15)
C4 B8 H8 121.5(15)
B5 B8 H8 131.4(15)
C3 B9 B10 106.66(18)
C3 B9 B11 106.18(18)
B10 B9 B11 62.36(16)
C3 B9 B6 53.69(14)
B10 B9 B6 104.77(18)
B11 B9 B6 60.12(15)
C3 B9 B7 53.24(14)
B10 B9 B7 60.63(15)
B11 B9 B7 104.10(17)
B6 B9 B7 91.83(16)
C3 B9 H9 119.4(15)
B10 B9 H9 123.9(15)
B11 B9 H9 124.9(15)
B6 B9 H9 127.5(15)
B7 B9 H9 127.1(15)
C4 B10 B9 110.08(17)
C4 B10 B8 61.43(14)
B9 B10 B8 112.86(19)
C4 B10 B7 59.60(13)
B9 B10 B7 62.27(15)
B8 B10 B7 111.62(17)
C4 B10 B11 100.70(17)
B9 B10 B11 59.53(16)
B8 B10 B11 58.21(15)
B7 B10 B11 103.28(17)
C4 B10 H10 119.1(17)
B9 B10 H10 121.8(17)
B8 B10 H10 116.7(17)
B7 B10 H10 120.2(17)
B11 B10 H10 131.3(17)
B8 B11 B9 112.25(19)
B8 B11 B6 112.92(17)
B9 B11 B6 61.52(15)
B8 B11 B5 61.23(14)
B9 B11 B5 111.39(17)
B6 B11 B5 62.09(14)
B8 B11 B10 58.96(15)
B9 B11 B10 58.12(15)
B6 B11 B10 102.74(17)
B5 B11 B10 101.86(17)
B8 B11 H11 117.8(16)
B9 B11 H11 118.3(15)
B6 B11 H11 121.7(16)
B5 B11 H11 123.0(16)
B10 B11 H11 126.9(17)
C13 C12 C17 118.4(2)
C13 C12 C2 121.9(2)
C17 C12 C2 119.6(2)
C12 C13 C14 120.8(3)
C12 C13 H13 122.0(18)
C14 C13 H13 117.1(18)
C15 C14 C13 120.1(3)
C15 C14 H14 122(2)
C13 C14 H14 118(2)
C16 C15 C14 119.8(3)
C16 C15 H15 119(2)
C14 C15 H15 121(2)
C15 C16 C17 120.6(3)
C15 C16 H16 129(2)
C17 C16 H16 110(2)
C12 C17 C16 120.3(3)
C12 C17 H17 117.5(14)
C16 C17 H17 122.2(14)
C21 C18 C19 89.82(16)
C21 C18 C22 134.33(19)
C19 C18 C22 135.01(19)
C21 C18 Co1 68.72(11)
C19 C18 Co1 69.72(11)
C22 C18 Co1 126.99(15)
C20 C19 C18 90.34(16)
C20 C19 C23 133.56(19)
C18 C19 C23 134.63(19)
C20 C19 Co1 68.99(11)
C18 C19 Co1 67.99(11)
C23 C19 Co1 130.58(15)
C19 C20 C21 89.85(16)
C19 C20 C24 135.0(2)
C21 C20 C24 133.5(2)
C19 C20 Co1 69.11(11)
C21 C20 Co1 67.97(11)
C24 C20 Co1 130.80(16)
C18 C21 C20 89.99(16)
C18 C21 C25 134.2(2)
C20 C21 C25 134.7(2)
C18 C21 Co1 68.74(11)
C20 C21 Co1 69.59(11)
C25 C21 Co1 128.15(15)
C18 C22 H22A 111.2(18)
C18 C22 H22B 109.9(17)
H22A C22 H22B 108(2)
C18 C22 H22C 111.9(17)
H22A C22 H22C 107(2)
H22B C22 H22C 109(2)
C19 C23 H23A 109.8(17)
C19 C23 H23B 111.2(18)
H23A C23 H23B 109(2)
C19 C23 H23C 110.9(18)
H23A C23 H23C 107(2)
H23B C23 H23C 108(2)
C20 C24 H24A 113.0(18)
C20 C24 H24B 112(2)
H24A C24 H24B 106(3)
C20 C24 H24C 109.6(18)
H24A C24 H24C 107(3)
H24B C24 H24C 108(3)
C21 C25 H25A 109.3(19)
C21 C25 H25B 113(2)
H25A C25 H25B 105(3)
C21 C25 H25C 113.1(19)
H25A C25 H25C 106(3)
H25B C25 H25C 110(3)

loop_
_geom_bond_atom_site_label_1
_geom_bond_atom_site_label_2
_geom_bond_distance
Co1 C3 1.947(2)
Co1 C2 1.978(2)
Co1 C21 2.002(2)
Co1 C18 2.0017(19)
Co1 C20 2.0236(19)
Co1 C19 2.025(2)
Co1 B5 2.221(2)
Co1 B6 2.243(3)
Co1 C4 2.259(2)
Co1 B7 2.269(2)
C2 C12 1.501(3)
C2 C4 1.504(3)
C2 B5 1.584(3)
C2 B8 1.686(3)
C3 B7 1.569(3)
C3 B6 1.575(4)
C3 B9 1.655(3)
C3 H3 0.99(3)
C4 B10 1.725(3)
C4 B7 1.754(3)
C4 B8 1.772(3)
C4 H4 1.02(3)
B5 B8 1.802(4)
B5 B11 1.807(4)
B5 B6 1.857(4)
B5 H5 1.06(3)
B6 B11 1.794(4)
B6 B9 1.818(4)
B6 H6 1.08(3)
B7 B10 1.801(4)
B7 B9 1.829(4)
B7 H7 1.08(3)
B8 B11 1.730(4)
B8 B10 1.744(4)
B8 H8 1.05(3)
B9 B10 1.735(4)
B9 B11 1.761(4)
B9 H9 1.06(3)
B10 B11 1.810(4)
B10 H10 1.05(3)
B11 H11 1.05(3)
C12 C13 1.388(4)
C12 C17 1.391(3)
C13 C14 1.396(4)
C13 H13 1.01(3)
C14 C15 1.373(5)
C14 H14 1.00(4)
C15 C16 1.373(5)
C15 H15 0.98(4)
C16 C17 1.393(4)
C16 H16 0.94(4)
C17 H17 1.03(3)
C18 C21 1.452(3)
C18 C19 1.453(3)
C18 C22 1.483(3)
C19 C20 1.448(3)
C19 C23 1.486(3)
C20 C21 1.457(3)
C20 C24 1.481(3)
C21 C25 1.480(3)
C22 H22A 0.96(3)
C22 H22B 0.93(3)
C22 H22C 0.96(3)
C23 H23A 0.96(3)
C23 H23B 0.92(3)
C23 H23C 0.93(3)
C24 H24A 0.95(3)
C24 H24B 0.90(4)
C24 H24C 0.94(3)
C25 H25A 0.92(3)
C25 H25B 0.94(3)
C25 H25C 0.93(3)
